data_4081808
loop_
_publ_author_name
'Zhang, Lei'
'Luo, Xuyang'
'Gao, Wei'
'Zhang, Jingshun'
'Mu, Ying'

_publ_section_title
;
 Efficient Synthesis of Titanium Complexes Bearing Tridentate [N--,N,O--]
 Anilido-Imine Ligands and Their Catalytic Properties for Ethylene
 Polymerization
;
_journal_issue 21
_journal_name_full Organometallics
_journal_page_first 6277
_journal_paper_doi 10.1021/om400562p
_journal_volume 32
_journal_year 2013
_chemical_formula_sum 'C51 H74 Cl4 N2 O5 Ti'
_chemical_formula_weight 984.82
_chemical_name_systematic
; 
 ? 
;
_space_group_IT_number 2
_symmetry_cell_setting triclinic
_symmetry_space_group_name_Hall '-P 1'
_symmetry_space_group_name_H-M 'P -1'
_atom_sites_solution_hydrogens geom
_atom_sites_solution_primary direct
_atom_sites_solution_secondary difmap
_audit_creation_method SHELXL-97
_cell_angle_alpha 63.1720(10)
_cell_angle_beta 64.1380(10)
_cell_angle_gamma 63.8390(10)
_cell_formula_units_Z 2
_cell_length_a 14.3412(9)
_cell_length_b 15.0835(10)
_cell_length_c 15.4859(10)
_cell_measurement_reflns_used 3076
_cell_measurement_temperature 185(2)
_cell_measurement_theta_max 24.28
_cell_measurement_theta_min 2.54
_cell_volume 2562.7(3)
_computing_cell_refinement 'Bruker SMART'
_computing_data_collection 'Bruker SMART'
_computing_data_reduction 'Bruker SAINT'
_computing_molecular_graphics 'Bruker SHELXTL'
_computing_publication_material 'Bruker SHELXTL'
_computing_structure_refinement 'SHELXL-97 (Sheldrick, 1997)'
_computing_structure_solution 'SHELXS-97 (Sheldrick, 1990)'
_diffrn_ambient_temperature 185(2)
_diffrn_measured_fraction_theta_full 0.984
_diffrn_measured_fraction_theta_max 0.984
_diffrn_measurement_device_type 'CCD area detector'
_diffrn_measurement_method 'phi and omega scan'
_diffrn_radiation_monochromator graphite
_diffrn_radiation_source 'fine-focus sealed tube'
_diffrn_radiation_type MoK\a
_diffrn_radiation_wavelength 0.71073
_diffrn_reflns_av_R_equivalents 0.0224
_diffrn_reflns_av_sigmaI/netI 0.0536
_diffrn_reflns_limit_h_max 14
_diffrn_reflns_limit_h_min -17
_diffrn_reflns_limit_k_max 12
_diffrn_reflns_limit_k_min -17
_diffrn_reflns_limit_l_max 15
_diffrn_reflns_limit_l_min -18
_diffrn_reflns_number 12976
_diffrn_reflns_theta_full 25.04
_diffrn_reflns_theta_max 25.04
_diffrn_reflns_theta_min 1.54
_exptl_absorpt_coefficient_mu 0.422
_exptl_absorpt_correction_T_max 0.9394
_exptl_absorpt_correction_T_min 0.9279
_exptl_absorpt_correction_type multi-scan
_exptl_absorpt_process_details 'SADABS; Bruker, 2000'
_exptl_crystal_colour red
_exptl_crystal_density_diffrn 1.276
_exptl_crystal_density_method 'not measured'
_exptl_crystal_description block
_exptl_crystal_F_000 1048
_exptl_crystal_size_max 0.18
_exptl_crystal_size_mid 0.17
_exptl_crystal_size_min 0.15
_refine_diff_density_max 0.808
_refine_diff_density_min -0.480
_refine_diff_density_rms 0.063
_refine_ls_extinction_method none
_refine_ls_goodness_of_fit_ref 1.016
_refine_ls_hydrogen_treatment mixed
_refine_ls_matrix_type full
_refine_ls_number_parameters 581
_refine_ls_number_reflns 8916
_refine_ls_number_restraints 1
_refine_ls_restrained_S_all 1.019
_refine_ls_R_factor_all 0.0791
_refine_ls_R_factor_gt 0.0544
_refine_ls_shift/su_max 0.000
_refine_ls_shift/su_mean 0.000
_refine_ls_structure_factor_coef Fsqd
_refine_ls_weighting_details 'calc w=1/[\s^2^(Fo^2^)+(0.0589P)^2^+1.9736P] where P=(Fo^2^+2Fc^2^)/3'
_refine_ls_weighting_scheme calc
_refine_ls_wR_factor_gt 0.1207
_refine_ls_wR_factor_ref 0.1357
_reflns_number_gt 6542
_reflns_number_total 8916
_reflns_threshold_expression >2sigma(I)
_cod_data_source_file om400562p_si_001.cif
_cod_data_source_block complex_1d'
_cod_depositor_comments
;
The following automatic conversions were performed:

'_symmetry_cell_setting' value 'Triclinic' changed to 'triclinic'
according to /home/saulius/struct/CIF-dictionaries/cif_core.dic
dictionary named 'cif_core.dic' version 2.4.2 from
2011-04-26.

'_exptl_absorpt_correction_type' value 'Multi-scan'
changed to 'multi-scan' according to
/home/saulius/struct/CIF-dictionaries/cif_core.dic dictionary named
'cif_core.dic' version 2.4.2 from 2011-04-26.

Automatic conversion script
Id: cif_fix_values 1891 2012-01-12 08:04:46Z andrius 
;
_cod_original_sg_symbol_H-M P-1
_cod_database_code 4081808

loop_
_symmetry_equiv_pos_as_xyz
'x, y, z'
'-x, -y, -z'

loop_
_atom_site_label
_atom_site_type_symbol
_atom_site_fract_x
_atom_site_fract_y
_atom_site_fract_z
_atom_site_U_iso_or_equiv
_atom_site_adp_type
_atom_site_occupancy
_atom_site_symmetry_multiplicity
_atom_site_calc_flag
_atom_site_refinement_flags
C1 C 0.2774(2) 0.3686(2) 0.2046(2) 0.0224(7) Uani 1 1 d .
C2 C 0.2283(2) 0.3370(2) 0.3103(2) 0.0229(7) Uani 1 1 d .
C3 C 0.2085(2) 0.4024(2) 0.3617(2) 0.0242(7) Uani 1 1 d .
H3 H 0.1754 0.3817 0.4330 0.029 Uiso 1 1 calc R
C4 C 0.2336(2) 0.4958(2) 0.3163(2) 0.0245(7) Uani 1 1 d .
C5 C 0.2771(2) 0.5270(2) 0.2119(2) 0.0253(7) Uani 1 1 d .
H5 H 0.2944 0.5907 0.1776 0.030 Uiso 1 1 calc R
C6 C 0.2960(2) 0.4664(2) 0.1564(2) 0.0227(7) Uani 1 1 d .
C7 C 0.2935(2) 0.6059(2) 0.0003(2) 0.0250(7) Uani 1 1 d .
H7 H 0.2342 0.6472 0.0395 0.030 Uiso 1 1 calc R
C8 C 0.3304(2) 0.6584(2) -0.1037(2) 0.0239(7) Uani 1 1 d .
C9 C 0.4318(3) 0.6146(2) -0.1673(2) 0.0303(8) Uani 1 1 d .
H9 H 0.4699 0.5428 -0.1436 0.036 Uiso 1 1 calc R
C10 C 0.4750(3) 0.6741(3) -0.2614(3) 0.0365(8) Uani 1 1 d .
H10 H 0.5436 0.6442 -0.3028 0.044 Uiso 1 1 calc R
C11 C 0.4183(3) 0.7796(3) -0.2975(3) 0.0374(9) Uani 1 1 d .
H11 H 0.4496 0.8211 -0.3632 0.045 Uiso 1 1 calc R
C12 C 0.3184(3) 0.8240(2) -0.2396(2) 0.0328(8) Uani 1 1 d .
H12 H 0.2814 0.8958 -0.2655 0.039 Uiso 1 1 calc R
C13 C 0.2701(2) 0.7644(2) -0.1422(2) 0.0262(7) Uani 1 1 d .
C14 C 0.1958(2) 0.2365(2) 0.3687(2) 0.0246(7) Uani 1 1 d .
C15 C 0.2974(3) 0.1406(2) 0.3611(3) 0.0300(7) Uani 1 1 d .
H15A H 0.3371 0.1466 0.2889 0.036 Uiso 1 1 calc R
H15B H 0.3466 0.1379 0.3920 0.036 Uiso 1 1 calc R
C16 C 0.1154(3) 0.2379(2) 0.3257(3) 0.0293(7) Uani 1 1 d .
H16A H 0.0490 0.2980 0.3332 0.035 Uiso 1 1 calc R
H16B H 0.1496 0.2460 0.2526 0.035 Uiso 1 1 calc R
C17 C 0.1383(3) 0.2232(3) 0.4827(2) 0.0324(8) Uani 1 1 d .
H17A H 0.1874 0.2217 0.5130 0.039 Uiso 1 1 calc R
H17B H 0.0722 0.2835 0.4908 0.039 Uiso 1 1 calc R
C18 C 0.1067(3) 0.1219(3) 0.5386(3) 0.0398(9) Uani 1 1 d .
H18 H 0.0699 0.1152 0.6120 0.048 Uiso 1 1 calc R
C19 C 0.2648(3) 0.0404(2) 0.4154(3) 0.0375(9) Uani 1 1 d .
H19 H 0.3316 -0.0206 0.4079 0.045 Uiso 1 1 calc R
C20 C 0.0846(3) 0.1364(3) 0.3818(3) 0.0348(8) Uani 1 1 d .
H20 H 0.0337 0.1381 0.3525 0.042 Uiso 1 1 calc R
C21 C 0.1884(3) 0.0445(3) 0.3681(3) 0.0379(9) Uani 1 1 d .
H21A H 0.1697 -0.0215 0.4012 0.045 Uiso 1 1 calc R
H21B H 0.2248 0.0532 0.2951 0.045 Uiso 1 1 calc R
C22 C 0.0292(3) 0.1250(3) 0.4941(3) 0.0413(9) Uani 1 1 d .
H22A H -0.0377 0.1845 0.5023 0.050 Uiso 1 1 calc R
H22B H 0.0085 0.0599 0.5302 0.050 Uiso 1 1 calc R
C23 C 0.2085(3) 0.0281(3) 0.5280(3) 0.0465(10) Uani 1 1 d .
H23A H 0.1881 -0.0371 0.5636 0.056 Uiso 1 1 calc R
H23B H 0.2584 0.0244 0.5588 0.056 Uiso 1 1 calc R
C24 C 0.2183(3) 0.5622(2) 0.3759(2) 0.0288(7) Uani 1 1 d .
C25 C 0.1547(3) 0.6758(2) 0.3299(3) 0.0418(9) Uani 1 1 d .
H25A H 0.0840 0.6786 0.3323 0.063 Uiso 1 1 calc R
H25B H 0.1960 0.7034 0.2594 0.063 Uiso 1 1 calc R
H25C H 0.1434 0.7179 0.3688 0.063 Uiso 1 1 calc R
C26 C 0.3306(3) 0.5577(3) 0.3679(3) 0.0488(10) Uani 1 1 d .
H26A H 0.3218 0.6048 0.4004 0.073 Uiso 1 1 calc R
H26B H 0.3725 0.5793 0.2964 0.073 Uiso 1 1 calc R
H26C H 0.3692 0.4863 0.4019 0.073 Uiso 1 1 calc R
C27 C 0.1554(3) 0.5246(3) 0.4876(3) 0.0436(9) Uani 1 1 d .
H27A H 0.0840 0.5260 0.4933 0.065 Uiso 1 1 calc R
H27B H 0.1457 0.5706 0.5217 0.065 Uiso 1 1 calc R
H27C H 0.1961 0.4533 0.5194 0.065 Uiso 1 1 calc R
C28 C 0.1137(2) 0.9172(2) -0.1133(2) 0.0276(7) Uani 1 1 d .
C29 C 0.0317(3) 0.9582(2) -0.1578(2) 0.0297(7) Uani 1 1 d .
C30 C -0.0240(3) 1.0641(3) -0.1775(2) 0.0345(8) Uani 1 1 d .
H30 H -0.0803 1.0941 -0.2082 0.041 Uiso 1 1 calc R
C31 C 0.0015(3) 1.1263(3) -0.1532(3) 0.0375(9) Uani 1 1 d .
H31 H -0.0381 1.1983 -0.1661 0.045 Uiso 1 1 calc R
C32 C 0.0839(3) 1.0845(3) -0.1102(3) 0.0340(8) Uani 1 1 d .
H32 H 0.1009 1.1284 -0.0942 0.041 Uiso 1 1 calc R
C33 C 0.1430(3) 0.9790(2) -0.0897(2) 0.0299(8) Uani 1 1 d .
C34 C 0.2334(3) 0.9341(3) -0.0433(3) 0.0402(9) Uani 1 1 d .
H34A H 0.3032 0.9144 -0.0933 0.060 Uiso 1 1 calc R
H34B H 0.2228 0.8723 0.0156 0.060 Uiso 1 1 calc R
H34C H 0.2330 0.9862 -0.0218 0.060 Uiso 1 1 calc R
C35 C 0.0035(3) 0.8907(3) -0.1843(3) 0.0488(10) Uani 1 1 d .
H35A H -0.0323 0.8442 -0.1220 0.073 Uiso 1 1 calc R
H35B H 0.0701 0.8490 -0.2218 0.073 Uiso 1 1 calc R
H35C H -0.0457 0.9348 -0.2263 0.073 Uiso 1 1 calc R
C36 C 0.5785(3) 0.1323(3) -0.1059(3) 0.0510(11) Uani 1 1 d .
H36A H 0.5850 0.0577 -0.0677 0.061 Uiso 1 1 calc R
H36B H 0.6222 0.1534 -0.0879 0.061 Uiso 1 1 calc R
C37 C 0.6159(4) 0.1507(4) -0.2167(3) 0.0647(13) Uani 1 1 d .
H37A H 0.6581 0.0839 -0.2313 0.078 Uiso 1 1 calc R
H37B H 0.6625 0.1969 -0.2526 0.078 Uiso 1 1 calc R
C38 C 0.5160(4) 0.2009(4) -0.2497(3) 0.0688(14) Uani 1 1 d .
H38A H 0.5153 0.1613 -0.2858 0.083 Uiso 1 1 calc R
H38B H 0.5123 0.2733 -0.2955 0.083 Uiso 1 1 calc R
C39 C 0.4230(3) 0.2000(3) -0.1548(3) 0.0523(11) Uani 1 1 d .
H39A H 0.3607 0.2636 -0.1663 0.063 Uiso 1 1 calc R
H39B H 0.3989 0.1381 -0.1298 0.063 Uiso 1 1 calc R
Cl1 Cl 0.29746(7) 0.40678(6) -0.07440(7) 0.0389(2) Uani 1 1 d .
Cl2 Cl 0.52454(6) 0.32040(6) -0.01579(7) 0.0328(2) Uani 1 1 d .
Cl3 Cl 0.47282(7) 0.09612(6) 0.13155(6) 0.0357(2) Uani 1 1 d .
Cl4 Cl 0.24350(7) 0.18546(7) 0.07479(7) 0.0425(2) Uani 1 1 d .
N1 N 0.3303(2) 0.5081(2) 0.0495(2) 0.0253(6) Uani 1 1 d .
N2 N 0.1687(2) 0.8072(2) -0.0872(2) 0.0315(7) Uani 1 1 d .
O1 O 0.30494(16) 0.31059(15) 0.14565(15) 0.0238(5) Uani 1 1 d .
O2 O 0.46505(18) 0.19616(18) -0.08344(17) 0.0361(6) Uani 1 1 d .
Ti1 Ti 0.37323(4) 0.25471(4) 0.04389(4) 0.02403(15) Uani 1 1 d .
H2N H 0.132(3) 0.771(2) -0.045(3) 0.022(9) Uiso 1 1 d .
O4 O 1.0372(2) 0.6641(2) 0.0769(2) 0.0577(8) Uani 1 1 d .
O5 O 0.4750(3) 0.1479(3) 0.5561(3) 0.0853(12) Uani 1 1 d .
C47 C 1.0265(4) 0.6068(3) 0.0306(3) 0.0586(12) Uani 1 1 d .
H47A H 1.0957 0.5853 -0.0206 0.070 Uiso 1 1 calc R
H47B H 0.9686 0.6500 -0.0031 0.070 Uiso 1 1 calc R
C49 C 0.3025(3) 0.2264(3) 0.6478(3) 0.0606(12) Uani 1 1 d .
H49A H 0.2297 0.2617 0.6372 0.073 Uiso 1 1 calc R
H49B H 0.3067 0.2533 0.6932 0.073 Uiso 1 1 calc R
C48 C 0.3913(3) 0.2418(3) 0.5481(3) 0.0615(12) Uani 1 1 d .
H48A H 0.3640 0.2600 0.4917 0.074 Uiso 1 1 calc R
H48B H 0.4174 0.2987 0.5353 0.074 Uiso 1 1 calc R
C50 C 0.3256(4) 0.1092(4) 0.6906(3) 0.0671(13) Uani 1 1 d .
H50A H 0.3370 0.0816 0.7577 0.080 Uiso 1 1 calc R
H50B H 0.2648 0.0894 0.6974 0.080 Uiso 1 1 calc R
C51 C 0.4261(4) 0.0691(4) 0.6156(4) 0.0665(13) Uani 1 1 d .
H51A H 0.4760 0.0065 0.6508 0.080 Uiso 1 1 calc R
H51B H 0.4083 0.0496 0.5729 0.080 Uiso 1 1 calc R
C46 C 0.9980(5) 0.5140(4) 0.1136(4) 0.0718(14) Uani 1 1 d .
H46A H 1.0638 0.4527 0.1190 0.086 Uiso 1 1 calc R
H46B H 0.9459 0.4967 0.1026 0.086 Uiso 1 1 calc R
C44 C 0.9835(5) 0.6303(4) 0.1821(4) 0.0857(18) Uani 1 1 d .
H44A H 1.0338 0.6083 0.2209 0.103 Uiso 1 1 calc R
H44B H 0.9204 0.6887 0.2012 0.103 Uiso 1 1 calc R
O3 O 0.3989(4) 0.6290(4) 0.5402(5) 0.1392(19) Uani 1 1 d .
C40 C 0.3159(5) 0.7254(5) 0.5330(5) 0.0978(19) Uani 1 1 d .
H40A H 0.3424 0.7789 0.5273 0.117 Uiso 1 1 calc R
H40B H 0.2935 0.7488 0.4721 0.117 Uiso 1 1 calc R
C41 C 0.2274(6) 0.7116(7) 0.6208(6) 0.130(3) Uani 1 1 d D
H41A H 0.2145 0.7547 0.6601 0.156 Uiso 1 1 calc R
H41B H 0.1609 0.7336 0.6021 0.156 Uiso 1 1 calc R
C43 C 0.3561(10) 0.5542(5) 0.6301(8) 0.150(4) Uani 1 1 d .
H43A H 0.3530 0.4998 0.6132 0.180 Uiso 1 1 calc R
H43B H 0.4023 0.5202 0.6756 0.180 Uiso 1 1 calc R
C42 C 0.2505(9) 0.6096(10) 0.6772(8) 0.220(7) Uani 1 1 d D
H42A H 0.1967 0.5804 0.6847 0.264 Uiso 1 1 calc R
H42B H 0.2461 0.6024 0.7456 0.264 Uiso 1 1 calc R
C45 C 0.9477(5) 0.5461(4) 0.2063(4) 0.0915(19) Uani 1 1 d .
H45A H 0.8674 0.5679 0.2249 0.110 Uiso 1 1 calc R
H45B H 0.9712 0.4875 0.2640 0.110 Uiso 1 1 calc R
H1 H 0.375(3) 0.466(2) 0.018(2) 0.021(8) Uiso 1 1 d .

loop_
_atom_site_aniso_label
_atom_site_aniso_U_11
_atom_site_aniso_U_22
_atom_site_aniso_U_33
_atom_site_aniso_U_23
_atom_site_aniso_U_13
_atom_site_aniso_U_12
C1 0.0204(15) 0.0206(15) 0.0258(17) -0.0105(13) -0.0064(13) -0.0031(12)
C2 0.0206(15) 0.0199(15) 0.0244(17) -0.0047(13) -0.0075(13) -0.0049(12)
C3 0.0251(16) 0.0244(16) 0.0193(16) -0.0072(13) -0.0048(13) -0.0060(13)
C4 0.0243(16) 0.0221(15) 0.0234(17) -0.0071(13) -0.0098(13) -0.0015(13)
C5 0.0260(16) 0.0181(15) 0.0288(18) -0.0054(13) -0.0077(14) -0.0068(13)
C6 0.0212(15) 0.0193(15) 0.0207(16) -0.0048(12) -0.0040(13) -0.0043(12)
C7 0.0230(16) 0.0224(16) 0.0260(18) -0.0065(13) -0.0059(13) -0.0067(13)
C8 0.0271(16) 0.0202(15) 0.0235(17) -0.0047(13) -0.0082(13) -0.0083(13)
C9 0.0286(17) 0.0227(16) 0.0316(19) -0.0080(14) -0.0068(15) -0.0040(13)
C10 0.0316(19) 0.0327(18) 0.0287(19) -0.0091(15) -0.0011(15) -0.0046(15)
C11 0.039(2) 0.0330(18) 0.0238(19) -0.0049(15) 0.0006(16) -0.0119(16)
C12 0.0346(19) 0.0247(16) 0.0253(18) -0.0034(14) -0.0071(15) -0.0042(14)
C13 0.0266(17) 0.0252(16) 0.0240(17) -0.0054(13) -0.0052(14) -0.0105(13)
C14 0.0246(16) 0.0238(16) 0.0222(17) -0.0076(13) -0.0042(13) -0.0072(13)
C15 0.0277(17) 0.0252(16) 0.0316(19) -0.0042(14) -0.0080(14) -0.0095(14)
C16 0.0281(17) 0.0300(17) 0.0296(19) -0.0125(14) -0.0060(14) -0.0082(14)
C17 0.042(2) 0.0365(19) 0.0221(18) -0.0087(15) -0.0020(15) -0.0230(16)
C18 0.055(2) 0.041(2) 0.0239(19) -0.0091(15) 0.0031(17) -0.0306(18)
C19 0.040(2) 0.0186(16) 0.044(2) -0.0048(15) -0.0112(17) -0.0066(14)
C20 0.0356(19) 0.0385(19) 0.039(2) -0.0172(16) -0.0051(16) -0.0190(16)
C21 0.045(2) 0.0301(18) 0.039(2) -0.0140(16) -0.0034(17) -0.0178(16)
C22 0.039(2) 0.043(2) 0.041(2) -0.0178(17) 0.0053(17) -0.0240(17)
C23 0.066(3) 0.033(2) 0.040(2) 0.0054(17) -0.019(2) -0.0293(19)
C24 0.0356(18) 0.0233(16) 0.0300(19) -0.0113(14) -0.0115(15) -0.0063(14)
C25 0.058(2) 0.0273(18) 0.036(2) -0.0136(16) -0.0160(18) -0.0039(17)
C26 0.053(2) 0.050(2) 0.061(3) -0.028(2) -0.023(2) -0.0121(19)
C27 0.066(3) 0.0355(19) 0.030(2) -0.0144(16) -0.0099(18) -0.0154(18)
C28 0.0228(16) 0.0224(16) 0.0233(17) -0.0041(13) -0.0006(13) -0.0045(13)
C29 0.0284(17) 0.0307(17) 0.0248(18) -0.0073(14) -0.0071(14) -0.0071(14)
C30 0.0292(18) 0.0382(19) 0.0252(19) -0.0058(15) -0.0098(15) -0.0040(15)
C31 0.035(2) 0.0249(17) 0.034(2) -0.0057(15) -0.0081(16) 0.0002(15)
C32 0.0323(19) 0.0322(18) 0.031(2) -0.0110(15) -0.0021(15) -0.0110(15)
C33 0.0237(16) 0.0336(18) 0.0229(18) -0.0046(14) -0.0018(14) -0.0104(14)
C34 0.0311(19) 0.046(2) 0.040(2) -0.0131(17) -0.0090(16) -0.0106(16)
C35 0.049(2) 0.047(2) 0.057(3) -0.018(2) -0.023(2) -0.0108(19)
C36 0.039(2) 0.054(2) 0.052(3) -0.033(2) -0.0062(19) 0.0011(19)
C37 0.057(3) 0.083(3) 0.047(3) -0.035(2) 0.008(2) -0.025(2)
C38 0.077(3) 0.100(4) 0.039(3) -0.028(3) -0.005(2) -0.041(3)
C39 0.059(3) 0.066(3) 0.046(3) -0.033(2) -0.017(2) -0.015(2)
Cl1 0.0476(5) 0.0338(4) 0.0339(5) -0.0110(4) -0.0212(4) -0.0022(4)
Cl2 0.0268(4) 0.0304(4) 0.0401(5) -0.0142(4) -0.0046(4) -0.0100(3)
Cl3 0.0364(5) 0.0263(4) 0.0345(5) -0.0094(3) -0.0093(4) -0.0029(3)
Cl4 0.0394(5) 0.0564(6) 0.0453(6) -0.0237(5) -0.0057(4) -0.0249(4)
N1 0.0312(15) 0.0214(14) 0.0199(14) -0.0081(12) -0.0038(12) -0.0074(12)
N2 0.0269(15) 0.0234(14) 0.0260(16) -0.0002(12) -0.0004(13) -0.0080(12)
O1 0.0254(11) 0.0225(10) 0.0217(12) -0.0073(9) -0.0051(9) -0.0073(9)
O2 0.0347(13) 0.0448(14) 0.0337(14) -0.0247(11) -0.0087(11) -0.0050(11)
Ti1 0.0247(3) 0.0250(3) 0.0235(3) -0.0105(2) -0.0056(2) -0.0071(2)
O4 0.0539(17) 0.0509(16) 0.064(2) -0.0235(15) 0.0061(15) -0.0307(14)
O5 0.066(2) 0.072(2) 0.064(2) -0.0082(18) 0.0022(18) -0.0109(18)
C47 0.063(3) 0.056(3) 0.060(3) -0.016(2) -0.016(2) -0.025(2)
C49 0.051(3) 0.069(3) 0.057(3) -0.033(2) -0.016(2) -0.002(2)
C48 0.058(3) 0.048(2) 0.057(3) -0.001(2) -0.017(2) -0.014(2)
C50 0.061(3) 0.071(3) 0.042(3) 0.002(2) -0.004(2) -0.030(2)
C51 0.049(3) 0.058(3) 0.091(4) -0.028(3) -0.015(3) -0.016(2)
C46 0.104(4) 0.066(3) 0.063(3) -0.021(3) -0.014(3) -0.050(3)
C44 0.106(4) 0.086(4) 0.071(4) -0.041(3) 0.019(3) -0.062(3)
O3 0.113(4) 0.117(4) 0.167(5) -0.069(4) -0.004(4) -0.032(3)
C40 0.114(5) 0.073(4) 0.090(5) -0.019(3) -0.023(4) -0.029(4)
C41 0.092(5) 0.154(7) 0.120(7) -0.061(6) 0.004(5) -0.035(5)
C43 0.245(12) 0.070(5) 0.157(9) 0.001(5) -0.130(9) -0.034(6)
C42 0.151(9) 0.252(13) 0.138(9) 0.103(9) -0.040(7) -0.136(9)
C45 0.139(5) 0.080(4) 0.064(4) -0.020(3) -0.001(3) -0.072(4)

loop_
_atom_type_symbol
_atom_type_description
_atom_type_scat_dispersion_real
_atom_type_scat_dispersion_imag
_atom_type_scat_source
C C 0.0033 0.0016 'International Tables Vol C Tables 4.2.6.8 and 6.1.1.4'
H H 0.0000 0.0000 'International Tables Vol C Tables 4.2.6.8 and 6.1.1.4'
N N 0.0061 0.0033 'International Tables Vol C Tables 4.2.6.8 and 6.1.1.4'
O O 0.0106 0.0060 'International Tables Vol C Tables 4.2.6.8 and 6.1.1.4'
Cl Cl 0.1484 0.1585 'International Tables Vol C Tables 4.2.6.8 and 6.1.1.4'
Ti Ti 0.2776 0.4457 'International Tables Vol C Tables 4.2.6.8 and 6.1.1.4'

loop_
_geom_angle_atom_site_label_1
_geom_angle_atom_site_label_2
_geom_angle_atom_site_label_3
_geom_angle
O1 C1 C6 118.0(3)
O1 C1 C2 123.3(3)
C6 C1 C2 118.7(3)
C3 C2 C1 117.1(3)
C3 C2 C14 120.0(3)
C1 C2 C14 122.8(3)
C4 C3 C2 124.8(3)
C4 C3 H3 117.6
C2 C3 H3 117.6
C5 C4 C3 116.7(3)
C5 C4 C24 119.7(3)
C3 C4 C24 123.6(3)
C4 C5 C6 121.0(3)
C4 C5 H5 119.5
C6 C5 H5 119.5
C5 C6 C1 121.4(3)
C5 C6 N1 117.7(3)
C1 C6 N1 120.8(3)
N1 C7 C8 128.1(3)
N1 C7 H7 116.0
C8 C7 H7 116.0
C7 C8 C9 122.3(3)
C7 C8 C13 117.8(3)
C9 C8 C13 119.3(3)
C10 C9 C8 120.8(3)
C10 C9 H9 119.6
C8 C9 H9 119.6
C9 C10 C11 119.9(3)
C9 C10 H10 120.1
C11 C10 H10 120.1
C12 C11 C10 121.0(3)
C12 C11 H11 119.5
C10 C11 H11 119.5
C11 C12 C13 120.7(3)
C11 C12 H12 119.6
C13 C12 H12 119.6
N2 C13 C12 120.5(3)
N2 C13 C8 121.4(3)
C12 C13 C8 118.1(3)
C2 C14 C15 110.3(2)
C2 C14 C17 112.4(2)
C15 C14 C17 107.1(3)
C2 C14 C16 110.0(2)
C15 C14 C16 109.8(3)
C17 C14 C16 107.1(2)
C19 C15 C14 110.4(3)
C19 C15 H15A 109.6
C14 C15 H15A 109.6
C19 C15 H15B 109.6
C14 C15 H15B 109.6
H15A C15 H15B 108.1
C20 C16 C14 110.5(3)
C20 C16 H16A 109.6
C14 C16 H16A 109.6
C20 C16 H16B 109.6
C14 C16 H16B 109.6
H16A C16 H16B 108.1
C18 C17 C14 110.9(3)
C18 C17 H17A 109.5
C14 C17 H17A 109.5
C18 C17 H17B 109.5
C14 C17 H17B 109.5
H17A C17 H17B 108.0
C22 C18 C23 109.5(3)
C22 C18 C17 109.7(3)
C23 C18 C17 109.9(3)
C22 C18 H18 109.2
C23 C18 H18 109.2
C17 C18 H18 109.2
C21 C19 C23 110.0(3)
C21 C19 C15 109.7(3)
C23 C19 C15 109.7(3)
C21 C19 H19 109.1
C23 C19 H19 109.1
C15 C19 H19 109.1
C22 C20 C21 110.2(3)
C22 C20 C16 109.7(3)
C21 C20 C16 108.6(3)
C22 C20 H20 109.4
C21 C20 H20 109.4
C16 C20 H20 109.4
C19 C21 C20 109.3(3)
C19 C21 H21A 109.8
C20 C21 H21A 109.8
C19 C21 H21B 109.8
C20 C21 H21B 109.8
H21A C21 H21B 108.3
C18 C22 C20 109.4(3)
C18 C22 H22A 109.8
C20 C22 H22A 109.8
C18 C22 H22B 109.8
C20 C22 H22B 109.8
H22A C22 H22B 108.2
C18 C23 C19 108.7(3)
C18 C23 H23A 110.0
C19 C23 H23A 110.0
C18 C23 H23B 110.0
C19 C23 H23B 110.0
H23A C23 H23B 108.3
C27 C24 C26 108.9(3)
C27 C24 C25 107.9(3)
C26 C24 C25 109.2(3)
C27 C24 C4 112.6(3)
C26 C24 C4 108.7(3)
C25 C24 C4 109.4(3)
C24 C25 H25A 109.5
C24 C25 H25B 109.5
H25A C25 H25B 109.5
C24 C25 H25C 109.5
H25A C25 H25C 109.5
H25B C25 H25C 109.5
C24 C26 H26A 109.5
C24 C26 H26B 109.5
H26A C26 H26B 109.5
C24 C26 H26C 109.5
H26A C26 H26C 109.5
H26B C26 H26C 109.5
C24 C27 H27A 109.5
C24 C27 H27B 109.5
H27A C27 H27B 109.5
C24 C27 H27C 109.5
H27A C27 H27C 109.5
H27B C27 H27C 109.5
C29 C28 C33 122.3(3)
C29 C28 N2 119.4(3)
C33 C28 N2 118.2(3)
C28 C29 C30 118.1(3)
C28 C29 C35 121.2(3)
C30 C29 C35 120.7(3)
C31 C30 C29 120.9(3)
C31 C30 H30 119.6
C29 C30 H30 119.6
C32 C31 C30 120.3(3)
C32 C31 H31 119.9
C30 C31 H31 119.9
C31 C32 C33 121.3(3)
C31 C32 H32 119.4
C33 C32 H32 119.4
C32 C33 C28 117.2(3)
C32 C33 C34 120.9(3)
C28 C33 C34 121.9(3)
C33 C34 H34A 109.5
C33 C34 H34B 109.5
H34A C34 H34B 109.5
C33 C34 H34C 109.5
H34A C34 H34C 109.5
H34B C34 H34C 109.5
C29 C35 H35A 109.5
C29 C35 H35B 109.5
H35A C35 H35B 109.5
C29 C35 H35C 109.5
H35A C35 H35C 109.5
H35B C35 H35C 109.5
O2 C36 C37 105.5(3)
O2 C36 H36A 110.7
C37 C36 H36A 110.7
O2 C36 H36B 110.7
C37 C36 H36B 110.7
H36A C36 H36B 108.8
C36 C37 C38 106.4(3)
C36 C37 H37A 110.4
C38 C37 H37A 110.4
C36 C37 H37B 110.4
C38 C37 H37B 110.4
H37A C37 H37B 108.6
C37 C38 C39 105.5(4)
C37 C38 H38A 110.6
C39 C38 H38A 110.6
C37 C38 H38B 110.6
C39 C38 H38B 110.6
H38A C38 H38B 108.8
O2 C39 C38 104.7(3)
O2 C39 H39A 110.8
C38 C39 H39A 110.8
O2 C39 H39B 110.8
C38 C39 H39B 110.8
H39A C39 H39B 108.9
C7 N1 C6 123.1(3)
C7 N1 H1 120(2)
C6 N1 H1 117(2)
C13 N2 C28 123.3(3)
C13 N2 H2N 120(2)
C28 N2 H2N 115(2)
C1 O1 Ti1 162.03(19)
C39 O2 C36 105.9(3)
C39 O2 Ti1 126.9(2)
C36 O2 Ti1 126.7(2)
O1 Ti1 O2 174.74(9)
O1 Ti1 Cl4 98.14(7)
O2 Ti1 Cl4 86.99(7)
O1 Ti1 Cl3 96.79(7)
O2 Ti1 Cl3 84.14(7)
Cl4 Ti1 Cl3 91.78(4)
O1 Ti1 Cl1 94.21(7)
O2 Ti1 Cl1 84.58(7)
Cl4 Ti1 Cl1 90.14(4)
Cl3 Ti1 Cl1 168.45(4)
O1 Ti1 Cl2 91.68(7)
O2 Ti1 Cl2 83.16(7)
Cl4 Ti1 Cl2 170.03(4)
Cl3 Ti1 Cl2 88.73(4)
Cl1 Ti1 Cl2 87.43(4)
C44 O4 C47 107.8(3)
C48 O5 C51 106.7(3)
O4 C47 C46 106.2(4)
O4 C47 H47A 110.5
C46 C47 H47A 110.5
O4 C47 H47B 110.5
C46 C47 H47B 110.5
H47A C47 H47B 108.7
C48 C49 C50 103.2(3)
C48 C49 H49A 111.1
C50 C49 H49A 111.1
C48 C49 H49B 111.1
C50 C49 H49B 111.1
H49A C49 H49B 109.1
O5 C48 C49 106.5(3)
O5 C48 H48A 110.4
C49 C48 H48A 110.4
O5 C48 H48B 110.4
C49 C48 H48B 110.4
H48A C48 H48B 108.6
C51 C50 C49 104.5(3)
C51 C50 H50A 110.9
C49 C50 H50A 110.9
C51 C50 H50B 110.9
C49 C50 H50B 110.9
H50A C50 H50B 108.9
O5 C51 C50 107.6(4)
O5 C51 H51A 110.2
C50 C51 H51A 110.2
O5 C51 H51B 110.2
C50 C51 H51B 110.2
H51A C51 H51B 108.5
C47 C46 C45 103.9(4)
C47 C46 H46A 111.0
C45 C46 H46A 111.0
C47 C46 H46B 111.0
C45 C46 H46B 111.0
H46A C46 H46B 109.0
C45 C44 O4 110.1(4)
C45 C44 H44A 109.6
O4 C44 H44A 109.6
C45 C44 H44B 109.6
O4 C44 H44B 109.6
H44A C44 H44B 108.1
C40 O3 C43 107.1(6)
C41 C40 O3 108.0(6)
C41 C40 H40A 110.1
O3 C40 H40A 110.1
C41 C40 H40B 110.1
O3 C40 H40B 110.1
H40A C40 H40B 108.4
C42 C41 C40 108.5(7)
C42 C41 H41A 110.0
C40 C41 H41A 110.0
C42 C41 H41B 110.0
C40 C41 H41B 110.0
H41A C41 H41B 108.4
C42 C43 O3 106.3(6)
C42 C43 H43A 110.5
O3 C43 H43A 110.5
C42 C43 H43B 110.5
O3 C43 H43B 110.5
H43A C43 H43B 108.7
C41 C42 C43 109.9(7)
C41 C42 H42A 109.7
C43 C42 H42A 109.7
C41 C42 H42B 109.7
C43 C42 H42B 109.7
H42A C42 H42B 108.2
C44 C45 C46 106.3(4)
C44 C45 H45A 110.5
C46 C45 H45A 110.5
C44 C45 H45B 110.5
C46 C45 H45B 110.5
H45A C45 H45B 108.7

loop_
_geom_bond_atom_site_label_1
_geom_bond_atom_site_label_2
_geom_bond_distance
C1 O1 1.362(3)
C1 C6 1.409(4)
C1 C2 1.411(4)
C2 C3 1.397(4)
C2 C14 1.533(4)
C3 C4 1.393(4)
C3 H3 0.9500
C4 C5 1.384(4)
C4 C24 1.539(4)
C5 C6 1.391(4)
C5 H5 0.9500
C6 N1 1.415(4)
C7 N1 1.298(4)
C7 C8 1.406(4)
C7 H7 0.9500
C8 C9 1.418(4)
C8 C13 1.425(4)
C9 C10 1.354(4)
C9 H9 0.9500
C10 C11 1.400(5)
C10 H10 0.9500
C11 C12 1.372(4)
C11 H11 0.9500
C12 C13 1.405(4)
C12 H12 0.9500
C13 N2 1.358(4)
C14 C15 1.542(4)
C14 C17 1.547(4)
C14 C16 1.553(4)
C15 C19 1.531(4)
C15 H15A 0.9900
C15 H15B 0.9900
C16 C20 1.535(4)
C16 H16A 0.9900
C16 H16B 0.9900
C17 C18 1.537(4)
C17 H17A 0.9900
C17 H17B 0.9900
C18 C22 1.519(5)
C18 C23 1.529(5)
C18 H18 1.0000
C19 C21 1.529(5)
C19 C23 1.530(5)
C19 H19 1.0000
C20 C22 1.526(5)
C20 C21 1.533(5)
C20 H20 1.0000
C21 H21A 0.9900
C21 H21B 0.9900
C22 H22A 0.9900
C22 H22B 0.9900
C23 H23A 0.9900
C23 H23B 0.9900
C24 C27 1.527(5)
C24 C26 1.534(5)
C24 C25 1.537(4)
C25 H25A 0.9800
C25 H25B 0.9800
C25 H25C 0.9800
C26 H26A 0.9800
C26 H26B 0.9800
C26 H26C 0.9800
C27 H27A 0.9800
C27 H27B 0.9800
C27 H27C 0.9800
C28 C29 1.386(5)
C28 C33 1.403(5)
C28 N2 1.434(4)
C29 C30 1.390(4)
C29 C35 1.501(5)
C30 C31 1.376(5)
C30 H30 0.9500
C31 C32 1.374(5)
C31 H31 0.9500
C32 C33 1.394(4)
C32 H32 0.9500
C33 C34 1.501(5)
C34 H34A 0.9800
C34 H34B 0.9800
C34 H34C 0.9800
C35 H35A 0.9800
C35 H35B 0.9800
C35 H35C 0.9800
C36 O2 1.457(4)
C36 C37 1.485(6)
C36 H36A 0.9900
C36 H36B 0.9900
C37 C38 1.489(7)
C37 H37A 0.9900
C37 H37B 0.9900
C38 C39 1.493(6)
C38 H38A 0.9900
C38 H38B 0.9900
C39 O2 1.443(4)
C39 H39A 0.9900
C39 H39B 0.9900
Cl1 Ti1 2.3545(10)
Cl2 Ti1 2.4216(10)
Cl3 Ti1 2.3136(10)
Cl4 Ti1 2.2949(10)
N1 H1 0.84(3)
N2 H2N 0.79(3)
O1 Ti1 1.810(2)
O2 Ti1 2.164(2)
O4 C44 1.418(5)
O4 C47 1.433(5)
O5 C48 1.391(5)
O5 C51 1.391(5)
C47 C46 1.484(6)
C47 H47A 0.9900
C47 H47B 0.9900
C49 C48 1.511(6)
C49 C50 1.514(6)
C49 H49A 0.9900
C49 H49B 0.9900
C48 H48A 0.9900
C48 H48B 0.9900
C50 C51 1.482(6)
C50 H50A 0.9900
C50 H50B 0.9900
C51 H51A 0.9900
C51 H51B 0.9900
C46 C45 1.494(7)
C46 H46A 0.9900
C46 H46B 0.9900
C44 C45 1.412(6)
C44 H44A 0.9900
C44 H44B 0.9900
O3 C40 1.409(7)
O3 C43 1.427(9)
C40 C41 1.406(8)
C40 H40A 0.9900
C40 H40B 0.9900
C41 C42 1.353(10)
C41 H41A 0.9900
C41 H41B 0.9900
C43 C42 1.412(12)
C43 H43A 0.9900
C43 H43B 0.9900
C42 H42A 0.9900
C42 H42B 0.9900
C45 H45A 0.9900
C45 H45B 0.9900

loop_
_geom_torsion_atom_site_label_1
_geom_torsion_atom_site_label_2
_geom_torsion_atom_site_label_3
_geom_torsion_atom_site_label_4
_geom_torsion
O1 C1 C2 C3 177.5(3)
C6 C1 C2 C3 -4.6(4)
O1 C1 C2 C14 -3.2(4)
C6 C1 C2 C14 174.7(3)
C1 C2 C3 C4 -0.1(5)
C14 C2 C3 C4 -179.3(3)
C2 C3 C4 C5 2.9(5)
C2 C3 C4 C24 -175.5(3)
C3 C4 C5 C6 -1.0(4)
C24 C4 C5 C6 177.4(3)
C4 C5 C6 C1 -3.6(5)
C4 C5 C6 N1 173.8(3)
O1 C1 C6 C5 -175.5(3)
C2 C1 C6 C5 6.5(4)
O1 C1 C6 N1 7.1(4)
C2 C1 C6 N1 -170.9(3)
N1 C7 C8 C9 -14.8(5)
N1 C7 C8 C13 174.2(3)
C7 C8 C9 C10 -166.7(3)
C13 C8 C9 C10 4.3(5)
C8 C9 C10 C11 -1.2(6)
C9 C10 C11 C12 -0.9(6)
C10 C11 C12 C13 -0.1(6)
C11 C12 C13 N2 -176.5(3)
C11 C12 C13 C8 3.2(5)
C7 C8 C13 N2 -14.1(5)
C9 C8 C13 N2 174.5(3)
C7 C8 C13 C12 166.2(3)
C9 C8 C13 C12 -5.2(5)
C3 C2 C14 C15 -117.2(3)
C1 C2 C14 C15 63.6(4)
C3 C2 C14 C17 2.2(4)
C1 C2 C14 C17 -177.0(3)
C3 C2 C14 C16 121.5(3)
C1 C2 C14 C16 -57.7(4)
C2 C14 C15 C19 -177.5(3)
C17 C14 C15 C19 59.9(3)
C16 C14 C15 C19 -56.1(4)
C2 C14 C16 C20 178.5(2)
C15 C14 C16 C20 57.0(3)
C17 C14 C16 C20 -59.0(3)
C2 C14 C17 C18 179.8(3)
C15 C14 C17 C18 -58.9(3)
C16 C14 C17 C18 58.8(3)
C14 C17 C18 C22 -60.4(4)
C14 C17 C18 C23 60.0(4)
C14 C15 C19 C21 58.9(4)
C14 C15 C19 C23 -62.0(4)
C14 C16 C20 C22 60.7(3)
C14 C16 C20 C21 -59.8(3)
C23 C19 C21 C20 58.9(3)
C15 C19 C21 C20 -61.9(4)
C22 C20 C21 C19 -58.2(4)
C16 C20 C21 C19 62.0(4)
C23 C18 C22 C20 -61.0(4)
C17 C18 C22 C20 59.7(4)
C21 C20 C22 C18 59.4(4)
C16 C20 C22 C18 -60.1(4)
C22 C18 C23 C19 61.3(4)
C17 C18 C23 C19 -59.2(4)
C21 C19 C23 C18 -60.5(4)
C15 C19 C23 C18 60.3(4)
C5 C4 C24 C27 172.1(3)
C3 C4 C24 C27 -9.5(4)
C5 C4 C24 C26 -67.0(4)
C3 C4 C24 C26 111.3(3)
C5 C4 C24 C25 52.2(4)
C3 C4 C24 C25 -129.5(3)
C33 C28 C29 C30 -1.2(5)
N2 C28 C29 C30 176.7(3)
C33 C28 C29 C35 178.7(3)
N2 C28 C29 C35 -3.3(5)
C28 C29 C30 C31 -0.2(5)
C35 C29 C30 C31 179.8(3)
C29 C30 C31 C32 1.0(5)
C30 C31 C32 C33 -0.4(5)
C31 C32 C33 C28 -1.0(5)
C31 C32 C33 C34 179.7(3)
C29 C28 C33 C32 1.8(5)
N2 C28 C33 C32 -176.2(3)
C29 C28 C33 C34 -178.9(3)
N2 C28 C33 C34 3.2(4)
O2 C36 C37 C38 -15.3(5)
C36 C37 C38 C39 -5.8(5)
C37 C38 C39 O2 25.0(5)
C8 C7 N1 C6 171.7(3)
C5 C6 N1 C7 -37.9(4)
C1 C6 N1 C7 139.6(3)
C12 C13 N2 C28 -12.9(5)
C8 C13 N2 C28 167.5(3)
C29 C28 N2 C13 103.5(4)
C33 C28 N2 C13 -78.5(4)
C6 C1 O1 Ti1 30.5(8)
C2 C1 O1 Ti1 -151.6(5)
C38 C39 O2 C36 -35.1(4)
C38 C39 O2 Ti1 152.7(3)
C37 C36 O2 C39 31.5(4)
C37 C36 O2 Ti1 -156.2(3)
C1 O1 Ti1 O2 2.7(15)
C1 O1 Ti1 Cl4 -164.6(6)
C1 O1 Ti1 Cl3 102.6(6)
C1 O1 Ti1 Cl1 -73.8(6)
C1 O1 Ti1 Cl2 13.7(6)
C39 O2 Ti1 O1 -125.4(10)
C36 O2 Ti1 O1 63.9(11)
C39 O2 Ti1 Cl4 42.0(3)
C36 O2 Ti1 Cl4 -128.7(3)
C39 O2 Ti1 Cl3 134.1(3)
C36 O2 Ti1 Cl3 -36.6(3)
C39 O2 Ti1 Cl1 -48.4(3)
C36 O2 Ti1 Cl1 140.9(3)
C39 O2 Ti1 Cl2 -136.5(3)
C36 O2 Ti1 Cl2 52.9(3)
C44 O4 C47 C46 -18.7(5)
C51 O5 C48 C49 34.3(5)
C50 C49 C48 O5 -22.0(5)
C48 C49 C50 C51 2.6(5)
C48 O5 C51 C50 -32.8(6)
C49 C50 C51 O5 17.7(6)
O4 C47 C46 C45 23.9(5)
C47 O4 C44 C45 5.7(6)
C43 O3 C40 C41 4.7(9)
O3 C40 C41 C42 -4.2(11)
C40 O3 C43 C42 -3.4(11)
C40 C41 C42 C43 2.1(14)
O3 C43 C42 C41 0.9(14)
O4 C44 C45 C46 9.7(7)
C47 C46 C45 C44 -20.5(7)
